data_7717638
loop_
_publ_author_name
'Biswas, Jyotiprokash'
'Sanden, Sebastian'
'Bhardwaj, Prabhakar'
'Siegmund, Daniel'
'Kumar, Pankaj'
'Apfel, Ulf-Peter'

_publ_section_title
;
 A Terpyridine based Copper Complex for Electrochemical Reduction of
 Nitrite to Nitric Oxide
;
_journal_name_full 'Dalton Transactions'
_journal_paper_doi 10.1039/D4DT02777A
_journal_year 2024
_chemical_formula_moiety 'C30 H22 Cu N6, 2(Cl O4), H2 O'
_chemical_formula_sum 'C30 H24 Cl2 Cu N6 O9'
_chemical_formula_weight 746.99
_space_group_crystal_system monoclinic
_space_group_IT_number 4
_space_group_name_Hall 'P 2yb'
_space_group_name_H-M_alt 'P 1 21 1'
_atom_sites_solution_hydrogens mixed
_atom_sites_solution_primary dual
_audit_creation_date 2024-11-01
_audit_creation_method
;
Olex2 1.3
(compiled 2020.11.12 svn.r5f609507 for OlexSys, GUI svn.r6408)
;
_audit_update_record
;
2024-11-01 deposited with the CCDC.	2024-12-04 downloaded from the CCDC.
;
_cell_angle_alpha 90
_cell_angle_beta 98.082(2)
_cell_angle_gamma 90
_cell_formula_units_Z 2
_cell_length_a 8.7098(2)
_cell_length_b 8.8878(2)
_cell_length_c 19.9949(5)
_cell_measurement_reflns_used 5682
_cell_measurement_temperature 104.1(5)
_cell_measurement_theta_max 74.2270
_cell_measurement_theta_min 5.2800
_cell_volume 1532.45(6)
_computing_cell_refinement 'CrysAlisPro 1.171.41.93a (Rigaku OD, 2020)'
_computing_data_collection 'CrysAlisPro 1.171.41.93a (Rigaku OD, 2020)'
_computing_data_reduction 'CrysAlisPro 1.171.41.93a (Rigaku OD, 2020)'
_computing_molecular_graphics 'Olex2 1.3 (Dolomanov et al., 2009)'
_computing_publication_material 'Olex2 1.3 (Dolomanov et al., 2009)'
_computing_structure_refinement 'SHELXL 2018/3 (Sheldrick, 2015)'
_computing_structure_solution 'SHELXT 2018/2 (Sheldrick, 2018)'
_diffrn_ambient_environment N~2~
_diffrn_ambient_temperature 104.1(5)
_diffrn_detector 'Hybrid Pixel Array Detector'
_diffrn_detector_area_resol_mean 10.0000
_diffrn_detector_type HyPix
_diffrn_measured_fraction_theta_full 0.999
_diffrn_measured_fraction_theta_max 0.999
_diffrn_measurement_details
;
List of Runs (angles in degrees, time in seconds):

  # Type    Start    End  Width  t~exp~   \w     \q     \k     \f   Frames
#--------------------------------------------------------------------------
  1  \w    -88.00 -36.00   0.50    0.69    --  -47.28 -50.00 -66.00  104
  2  \w     34.00  81.00   0.50    0.69    --   47.28  50.00  80.00   94
  3  \w    -13.00  55.00   0.50    0.69    --   47.28 -50.00 -66.00  136
  4  \w    -51.00 -21.00   0.50    2.74    --  -91.75  50.00  80.00   60
  5  \w   -163.00 -85.00   0.50    2.74    --  -91.75 -50.00 -66.00  156
  6  \w    153.00 178.00   0.50    2.74    --  105.91  50.00  80.00   50
  7  \w    111.00 137.00   0.50    2.74    --  105.91  50.00  80.00   52
  8  \w     34.00  59.00   0.50    2.74    --  105.91 -50.00 -66.00   50
  9  \w   -117.00 -73.00   0.50    0.69    --  -47.28-125.00-120.00   88
 10  \w   -113.00 -85.00   0.50    0.69    --  -47.28-125.00  60.00   56
 11  \w    -63.00 -35.00   0.50    0.69    --  -47.28 -38.00-120.00   56
 12  \w    -35.00   7.00   0.50    0.69    --  -47.28  50.00  80.00   84
 13  \w   -120.00 -88.00   0.50    0.69    --  -47.28 -38.00-120.00   64
 14  \w    -68.00 -43.00   0.50    2.74    --  -91.75  61.00 -90.00   50
 15  \w   -105.00 -76.00   0.50    2.74    --  -91.75 -61.00   0.00   58
 16  \w    -48.00 -23.00   0.50    2.74    --  -91.75  45.00-150.00   50
 17  \w   -162.00-110.00   0.50    2.74    --  -91.75 -61.00   0.00  104
 18  \w    -45.00 -19.00   0.50    2.74    --  -91.75  61.00-180.00   52
 19  \w    -47.00 -22.00   0.50    2.74    --  -91.75  45.00  60.00   50
 20  \w    -64.00 -38.00   0.50    2.74    --  -91.75  61.00 -60.00   52
 21  \w    -45.00 -20.00   0.50    2.74    --  -91.75  45.00  30.00   50
 22  \w    -48.00 -23.00   0.50    2.74    --  -91.75  45.00 -90.00   50
 23  \w     45.00  73.00   0.50    2.74    --  105.91 -61.00  30.00   56
 24  \w    101.00 173.00   0.50    2.74    --  105.91  45.00   0.00  144
 25  \w    105.00 178.00   0.50    2.74    --  105.91 125.00 -90.00  146
 26  \w     42.00  67.00   0.50    2.74    --  105.91 -61.00-180.00   50
 27  \w     40.00 112.00   0.50    2.74    --  105.91-125.00 150.00  144
;
_diffrn_measurement_device 'four-circle diffractometer'
_diffrn_measurement_device_type 'XtaLAB Synergy, Dualflex, HyPix'
_diffrn_measurement_method '\w scans'
_diffrn_orient_matrix_type 'CrysAlisPro convention (1999,Acta A55,543-557)'
_diffrn_orient_matrix_UB_11 0.1372455000
_diffrn_orient_matrix_UB_12 0.1054577000
_diffrn_orient_matrix_UB_13 -0.0071378000
_diffrn_orient_matrix_UB_21 0.0353836000
_diffrn_orient_matrix_UB_22 0.0129312000
_diffrn_orient_matrix_UB_23 0.0774837000
_diffrn_orient_matrix_UB_31 0.1087016000
_diffrn_orient_matrix_UB_32 -0.1369767000
_diffrn_orient_matrix_UB_33 0.0018358000
_diffrn_radiation_monochromator mirror
_diffrn_radiation_probe x-ray
_diffrn_radiation_type 'Cu K\a'
_diffrn_radiation_wavelength 1.54184
_diffrn_reflns_av_R_equivalents 0.0455
_diffrn_reflns_av_unetI/netI 0.0508
_diffrn_reflns_Laue_measured_fraction_full 0.999
_diffrn_reflns_Laue_measured_fraction_max 0.999
_diffrn_reflns_limit_h_max 10
_diffrn_reflns_limit_h_min -10
_diffrn_reflns_limit_k_max 6
_diffrn_reflns_limit_k_min -10
_diffrn_reflns_limit_l_max 23
_diffrn_reflns_limit_l_min -23
_diffrn_reflns_number 11292
_diffrn_reflns_point_group_measured_fraction_full 0.779
_diffrn_reflns_point_group_measured_fraction_max 0.779
_diffrn_reflns_theta_full 67.490
_diffrn_reflns_theta_max 67.490
_diffrn_reflns_theta_min 2.232
_diffrn_source 'micro-focus sealed X-ray tube'
_diffrn_source_type 'PhotonJet (Cu) X-ray Source'
_exptl_absorpt_coefficient_mu 3.189
_exptl_absorpt_correction_T_max 1.00000
_exptl_absorpt_correction_T_min 0.81660
_exptl_absorpt_correction_type multi-scan
_exptl_absorpt_process_details
;
CrysAlisPro 1.171.41.93a (Rigaku Oxford Diffraction, 2020)
Empirical absorption correction using spherical harmonics,
implemented in SCALE3 ABSPACK scaling algorithm.
;
_exptl_crystal_colour colourless
_exptl_crystal_colour_primary colourless
_exptl_crystal_density_diffrn 1.619
_exptl_crystal_description prism
_exptl_crystal_F_000 762
_exptl_crystal_size_max 0.2
_exptl_crystal_size_mid 0.17
_exptl_crystal_size_min 0.13
_refine_diff_density_max 0.467
_refine_diff_density_min -0.452
_refine_diff_density_rms 0.070
_refine_ls_abs_structure_details
;
 Flack x determined using 1162 quotients [(I+)-(I-)]/[(I+)+(I-)]
 (Parsons, Flack and Wagner, Acta Cryst. B69 (2013) 249-259).
;
_refine_ls_abs_structure_Flack 0.044(17)
_refine_ls_extinction_method none
_refine_ls_goodness_of_fit_ref 1.038
_refine_ls_hydrogen_treatment constr
_refine_ls_matrix_type full
_refine_ls_number_parameters 473
_refine_ls_number_reflns 4308
_refine_ls_number_restraints 83
_refine_ls_restrained_S_all 1.047
_refine_ls_R_factor_all 0.0470
_refine_ls_R_factor_gt 0.0421
_refine_ls_shift/su_max 0.001
_refine_ls_shift/su_mean 0.000
_refine_ls_structure_factor_coef Fsqd
_refine_ls_weighting_details 'w=1/[\s^2^(Fo^2^)+(0.0559P)^2^+1.0104P] where P=(Fo^2^+2Fc^2^)/3'
_refine_ls_weighting_scheme calc
_refine_ls_wR_factor_gt 0.1023
_refine_ls_wR_factor_ref 0.1050
_reflns_Friedel_coverage 0.457
_reflns_Friedel_fraction_full 0.526
_reflns_Friedel_fraction_max 0.526
_reflns_number_gt 3978
_reflns_number_total 4308
_reflns_threshold_expression 'I > 2\s(I)'
_cod_data_source_file d4dt02777a2.cif
_cod_data_source_block jp259
_cod_database_code 7717638
_shelx_shelxl_version_number 2018/3
_chemical_oxdiff_formula C30H22N6CuCl2O8
_shelx_space_group_comment
;
The symmetry employed for this shelxl refinement is uniquely defined
by the following loop, which should always be used as a source of
symmetry information in preference to the above space-group names.
They are only intended as comments.
;
_shelx_estimated_absorpt_t_max 0.682
_shelx_estimated_absorpt_t_min 0.568
_reflns_odcompleteness_completeness 100.00
_reflns_odcompleteness_iscentric 1
_reflns_odcompleteness_theta 66.97
_olex2_refinement_description
;
1. Fixed Uiso
 At 1.2 times of:
  All C(H) groups
 At 1.5 times of:
  All O(H,H) groups
2. Restrained distances
 Cl2-O5 \\sim Cl2-O5A
 with sigma of 0.02
 Cl2-O6 \\sim Cl2-O6A
 with sigma of 0.02
 Cl2-O7 \\sim Cl2-O7A
 with sigma of 0.02
 Cl2-O8 \\sim Cl2-O8A
 with sigma of 0.02
3. Uiso/Uaniso restraints and constraints
Cl2 \\sim O7 \\sim O5 \\sim O6 \\sim O8 \\sim O5A \\sim O6A \\sim O7A \\sim
O8A: within 1.7A with sigma of 0.01 and sigma for terminal atoms of 0.02 within
1.7A
4. Others
 Sof(O5A)=Sof(O6A)=Sof(O7A)=Sof(O8A)=1-FVAR(1)
 Sof(O5)=Sof(O6)=Sof(O7)=Sof(O8)=FVAR(1)
5.a Free rotating group:
 O9(H9A,H9B)
5.b Aromatic/amide H refined with riding coordinates:
 C14(H14), C13(H13), C29(H29), C18(H18), C23(H23), C22(H22), C28(H28),
 C27(H27), C1(H1), C15(H15), C16(H16), C9(H9), C30(H30), C19(H19), C24(H24),
 C2(H2), C7(H7), C12(H12), C17(H17), C4(H4), C8(H8), C3(H3)
;
_olex2_submission_special_instructions 'No special instructions were received'
_oxdiff_exptl_absorpt_empirical_details
;
Empirical correction (ABSPACK) includes:
- Absorption correction using spherical harmonics
- Frame scaling
;
_oxdiff_exptl_absorpt_empirical_full_max 1.346
_oxdiff_exptl_absorpt_empirical_full_min 0.793

loop_
_space_group_symop_operation_xyz
'x, y, z'
'-x, y+1/2, -z'

loop_
_atom_site_label
_atom_site_type_symbol
_atom_site_fract_x
_atom_site_fract_y
_atom_site_fract_z
_atom_site_U_iso_or_equiv
_atom_site_adp_type
_atom_site_occupancy
_atom_site_site_symmetry_order
_atom_site_calc_flag
_atom_site_refinement_flags_posn
_atom_site_refinement_flags_adp
_atom_site_refinement_flags_occupancy
_atom_site_disorder_assembly
_atom_site_disorder_group
Cu1 Cu 0.73393(7) 0.32408(9) 0.74148(4) 0.0240(2) Uani 1 1 d . . . . .
Cl1 Cl 0.21366(15) 0.3197(2) 0.44238(7) 0.0366(3) Uani 1 1 d . . . . .
Cl2 Cl 0.24919(18) 0.2604(2) 0.93851(7) 0.0446(4) Uani 1 1 d D U . . .
N3 N 0.5041(5) 0.4142(5) 0.7152(2) 0.0236(9) Uani 1 1 d . . . . .
O4 O 0.3271(5) 0.2572(5) 0.4041(2) 0.0380(10) Uani 1 1 d . . . . .
N5 N 0.7484(4) 0.3118(6) 0.8420(2) 0.0226(9) Uani 1 1 d . . . . .
N2 N 0.7186(5) 0.3435(5) 0.6426(2) 0.0237(10) Uani 1 1 d . . . . .
N6 N 0.8345(5) 0.5437(5) 0.7762(2) 0.0239(9) Uani 1 1 d . . . . .
O2 O 0.2288(5) 0.4801(5) 0.4444(2) 0.0423(11) Uani 1 1 d . . . . .
N1 N 0.9538(5) 0.2351(5) 0.7223(2) 0.0259(10) Uani 1 1 d . . . . .
O1 O 0.2373(7) 0.2641(6) 0.5092(2) 0.0596(14) Uani 1 1 d . . . . .
O5 O 0.098(2) 0.220(4) 0.9461(18) 0.050(6) Uani 0.43(2) 1 d D U P A 1
N4 N 0.6498(5) 0.0932(5) 0.7573(2) 0.0239(9) Uani 1 1 d . . . . .
O6 O 0.298(3) 0.291(5) 1.0086(10) 0.046(6) Uani 0.43(2) 1 d D U P A 1
C10 C 0.5921(6) 0.4090(6) 0.6066(3) 0.0252(11) Uani 1 1 d . . . . .
C20 C 0.6393(6) 0.0653(6) 0.8225(3) 0.0237(11) Uani 1 1 d . . . . .
C26 C 0.8555(6) 0.5592(6) 0.8438(3) 0.0241(11) Uani 1 1 d . . . . .
C25 C 0.8035(6) 0.4282(6) 0.8811(3) 0.0241(11) Uani 1 1 d . . . . .
O3 O 0.0589(5) 0.2826(8) 0.4097(3) 0.0688(19) Uani 1 1 d . . . . .
C6 C 0.8379(6) 0.2991(6) 0.6105(3) 0.0257(12) Uani 1 1 d . . . . .
C5 C 0.9661(6) 0.2277(6) 0.6567(3) 0.0256(11) Uani 1 1 d . . . . .
C14 C 0.2590(6) 0.5113(7) 0.7345(3) 0.0299(13) Uani 1 1 d . . . . .
H14 H 0.187126 0.531154 0.765016 0.036 Uiso 1 1 calc R U . . .
C21 C 0.6974(6) 0.1855(6) 0.8709(3) 0.0253(11) Uani 1 1 d . . . . .
C13 C 0.2246(7) 0.5498(7) 0.6667(3) 0.0316(13) Uani 1 1 d . . . . .
H13 H 0.129202 0.597863 0.650454 0.038 Uiso 1 1 calc R U . . .
C29 C 0.9453(7) 0.7878(6) 0.7667(3) 0.0333(14) Uani 1 1 d . . . . .
H29 H 0.974934 0.866423 0.738970 0.040 Uiso 1 1 calc R U . . .
C18 C 0.5273(6) -0.1755(8) 0.7936(3) 0.0360(12) Uani 1 1 d . . . . .
H18 H 0.483055 -0.267370 0.805922 0.043 Uiso 1 1 calc R U . . .
C11 C 0.4696(6) 0.4492(6) 0.6493(3) 0.0238(11) Uani 1 1 d . . . . .
C23 C 0.7584(6) 0.2953(7) 0.9801(3) 0.0319(14) Uani 1 1 d . . . . .
H23 H 0.761860 0.290286 1.027753 0.038 Uiso 1 1 calc R U . . .
C22 C 0.7019(6) 0.1743(7) 0.9399(3) 0.0291(12) Uani 1 1 d . . . . .
H22 H 0.667108 0.085542 0.959589 0.035 Uiso 1 1 calc R U . . .
C28 C 0.9679(7) 0.8008(7) 0.8357(3) 0.0353(13) Uani 1 1 d . . . . .
H28 H 1.014598 0.889020 0.856228 0.042 Uiso 1 1 calc R U . . .
C27 C 0.9231(7) 0.6862(7) 0.8757(3) 0.0323(13) Uani 1 1 d . . . . .
H27 H 0.938299 0.694340 0.923545 0.039 Uiso 1 1 calc R U . . .
C1 C 1.0659(7) 0.1770(7) 0.7680(3) 0.0319(13) Uani 1 1 d . . . . .
H1 H 1.056782 0.183226 0.814752 0.038 Uiso 1 1 calc R U . . .
C15 C 0.4006(6) 0.4431(6) 0.7570(3) 0.0258(11) Uani 1 1 d . . . . .
H15 H 0.424427 0.416243 0.803245 0.031 Uiso 1 1 calc R U . . .
C16 C 0.6049(6) -0.0120(7) 0.7110(3) 0.0300(13) Uani 1 1 d . . . . .
H16 H 0.615896 0.007738 0.665226 0.036 Uiso 1 1 calc R U . . .
C9 C 0.5827(6) 0.4319(7) 0.5388(3) 0.0315(13) Uani 1 1 d . . . . .
H9 H 0.493288 0.477436 0.514324 0.038 Uiso 1 1 calc R U . . .
C30 C 0.8777(6) 0.6563(7) 0.7383(3) 0.0290(12) Uani 1 1 d . . . . .
H30 H 0.861737 0.646026 0.690581 0.035 Uiso 1 1 calc R U . . .
C19 C 0.5762(6) -0.0682(6) 0.8428(3) 0.0287(12) Uani 1 1 d . . . . .
H19 H 0.566837 -0.085645 0.888963 0.034 Uiso 1 1 calc R U . . .
C24 C 0.8096(6) 0.4234(7) 0.9503(3) 0.0291(12) Uani 1 1 d . . . . .
H24 H 0.848439 0.506684 0.977302 0.035 Uiso 1 1 calc R U . . .
C2 C 1.1953(7) 0.1077(7) 0.7477(3) 0.0376(15) Uani 1 1 d . . . . .
H2 H 1.274402 0.067493 0.780383 0.045 Uiso 1 1 calc R U . . .
C7 C 0.8350(6) 0.3204(8) 0.5422(3) 0.0331(11) Uani 1 1 d . . . . .
H7 H 0.919876 0.289556 0.520414 0.040 Uiso 1 1 calc R U . . .
C12 C 0.3303(6) 0.5176(6) 0.6231(3) 0.0291(12) Uani 1 1 d . . . . .
H12 H 0.308361 0.541604 0.576444 0.035 Uiso 1 1 calc R U . . .
C17 C 0.5432(6) -0.1482(7) 0.7270(3) 0.0345(15) Uani 1 1 d . . . . .
H17 H 0.512553 -0.221155 0.693004 0.041 Uiso 1 1 calc R U . . .
C4 C 1.0913(6) 0.1591(7) 0.6330(3) 0.0333(13) Uani 1 1 d . . . . .
H4 H 1.097246 0.154035 0.586023 0.040 Uiso 1 1 calc R U . . .
C8 C 0.7061(7) 0.3876(7) 0.5058(3) 0.0349(13) Uani 1 1 d . . . . .
H8 H 0.701706 0.403358 0.458534 0.042 Uiso 1 1 calc R U . . .
C3 C 1.2074(7) 0.0982(8) 0.6798(4) 0.0395(16) Uani 1 1 d . . . . .
H3 H 1.294367 0.050304 0.665130 0.047 Uiso 1 1 calc R U . . .
O7 O 0.277(2) 0.357(2) 0.8895(7) 0.072(5) Uani 0.43(2) 1 d D U P A 1
O8 O 0.3262(15) 0.114(2) 0.9227(9) 0.064(5) Uani 0.43(2) 1 d D U P A 1
O9 O 0.4409(10) 0.6237(8) 0.9068(3) 0.085(2) Uani 1 1 d G . . . .
H9A H 0.396062 0.537011 0.909937 0.128 Uiso 1 1 d G U . . .
H9B H 0.493792 0.638139 0.946503 0.128 Uiso 1 1 d G U . . .
O5A O 0.1023(17) 0.184(2) 0.9331(12) 0.035(4) Uani 0.57(2) 1 d D U P A 2
O6A O 0.338(2) 0.288(4) 1.0030(7) 0.047(5) Uani 0.57(2) 1 d D U P A 2
O7A O 0.2084(15) 0.4129(13) 0.9077(7) 0.059(3) Uani 0.57(2) 1 d D U P A 2
O8A O 0.3448(10) 0.1947(17) 0.8968(5) 0.049(3) Uani 0.57(2) 1 d D U P A 2

loop_
_atom_site_aniso_label
_atom_site_aniso_U_11
_atom_site_aniso_U_22
_atom_site_aniso_U_33
_atom_site_aniso_U_23
_atom_site_aniso_U_13
_atom_site_aniso_U_12
Cu1 0.0193(3) 0.0173(4) 0.0348(4) -0.0017(4) 0.0012(3) 0.0014(3)
Cl1 0.0427(7) 0.0311(7) 0.0373(7) -0.0105(7) 0.0100(5) -0.0128(7)
Cl2 0.0392(8) 0.0655(11) 0.0296(7) -0.0062(7) 0.0066(6) -0.0043(8)
N3 0.020(2) 0.015(2) 0.034(2) -0.0017(18) -0.0037(17) 0.0002(17)
O4 0.046(2) 0.032(2) 0.038(2) -0.0007(19) 0.0124(18) 0.001(2)
N5 0.0160(17) 0.019(2) 0.032(2) -0.002(2) -0.0001(15) 0.003(2)
N2 0.0217(19) 0.014(2) 0.034(2) -0.0010(19) -0.0017(16) 0.0022(19)
N6 0.0171(19) 0.020(2) 0.033(2) -0.0013(19) -0.0026(17) 0.0019(17)
O2 0.046(2) 0.025(2) 0.051(3) -0.0036(19) -0.010(2) 0.0033(19)
N1 0.021(2) 0.019(2) 0.037(3) -0.0015(19) 0.0038(18) -0.0016(18)
O1 0.102(4) 0.039(3) 0.042(3) -0.006(2) 0.025(3) -0.020(3)
O5 0.037(7) 0.069(14) 0.045(12) 0.005(9) 0.012(6) 0.025(7)
N4 0.018(2) 0.021(2) 0.032(2) 0.0003(19) 0.0000(17) 0.0061(18)
O6 0.054(13) 0.046(9) 0.041(8) -0.002(7) 0.012(7) -0.002(11)
C10 0.024(2) 0.016(3) 0.034(3) -0.004(2) -0.002(2) -0.003(2)
C20 0.018(2) 0.017(3) 0.035(3) 0.001(2) 0.001(2) 0.006(2)
C26 0.022(2) 0.018(3) 0.031(3) -0.001(2) -0.001(2) 0.005(2)
C25 0.020(2) 0.019(3) 0.031(3) -0.002(2) -0.0038(19) -0.001(2)
O3 0.042(3) 0.099(5) 0.068(3) -0.043(3) 0.016(2) -0.033(3)
C6 0.025(2) 0.016(3) 0.036(3) -0.001(2) 0.006(2) -0.003(2)
C5 0.020(2) 0.022(3) 0.035(3) -0.002(2) 0.005(2) -0.003(2)
C14 0.026(3) 0.022(3) 0.042(3) -0.005(2) 0.004(2) 0.000(2)
C21 0.018(2) 0.021(3) 0.035(3) 0.001(2) -0.002(2) 0.003(2)
C13 0.021(3) 0.022(3) 0.050(4) -0.007(3) -0.003(2) 0.002(2)
C29 0.033(3) 0.020(4) 0.048(3) 0.005(2) 0.008(2) -0.001(2)
C18 0.030(3) 0.016(2) 0.061(4) -0.003(3) 0.004(2) 0.001(3)
C11 0.021(2) 0.019(3) 0.030(3) -0.002(2) -0.0037(19) -0.001(2)
C23 0.029(3) 0.033(4) 0.032(3) 0.000(2) -0.001(2) -0.001(2)
C22 0.023(3) 0.028(3) 0.036(3) 0.001(2) 0.002(2) 0.004(2)
C28 0.040(3) 0.017(3) 0.047(3) -0.002(3) 0.001(2) -0.004(3)
C27 0.032(3) 0.029(3) 0.035(3) -0.008(2) 0.001(2) -0.008(3)
C1 0.034(3) 0.021(3) 0.037(3) -0.002(2) -0.007(2) -0.002(2)
C15 0.026(3) 0.020(3) 0.030(3) -0.004(2) 0.000(2) -0.002(2)
C16 0.022(2) 0.031(3) 0.036(3) -0.007(2) -0.003(2) 0.004(2)
C9 0.032(3) 0.025(3) 0.035(3) 0.002(2) -0.003(2) 0.002(2)
C30 0.020(2) 0.029(3) 0.036(3) 0.002(2) 0.001(2) 0.006(2)
C19 0.027(3) 0.017(3) 0.042(3) -0.001(2) 0.005(2) 0.000(2)
C24 0.026(3) 0.025(3) 0.036(3) -0.004(2) 0.000(2) -0.001(2)
C2 0.024(3) 0.028(3) 0.057(4) 0.000(3) -0.011(3) 0.000(3)
C7 0.035(3) 0.027(3) 0.038(3) -0.003(3) 0.008(2) -0.001(3)
C12 0.029(3) 0.024(3) 0.032(3) -0.003(2) -0.005(2) 0.000(2)
C17 0.028(3) 0.029(4) 0.046(3) -0.015(3) 0.001(2) 0.003(2)
C4 0.024(3) 0.035(3) 0.041(3) -0.005(3) 0.005(2) 0.000(3)
C8 0.042(3) 0.033(3) 0.030(3) 0.003(3) 0.003(2) 0.001(3)
C3 0.022(3) 0.035(4) 0.061(4) -0.010(3) 0.001(3) 0.004(3)
O7 0.089(10) 0.092(11) 0.038(6) 0.015(7) 0.016(6) -0.025(9)
O8 0.042(6) 0.100(12) 0.055(9) -0.016(8) 0.022(6) 0.002(7)
O9 0.118(6) 0.071(5) 0.067(4) -0.001(3) 0.012(4) -0.035(4)
O5A 0.023(5) 0.049(9) 0.036(8) 0.008(6) 0.009(4) -0.002(5)
O6A 0.047(9) 0.068(8) 0.026(5) -0.010(5) 0.002(5) 0.003(9)
O7A 0.063(7) 0.054(7) 0.060(7) 0.026(5) 0.007(5) 0.003(5)
O8A 0.027(4) 0.086(8) 0.037(5) -0.014(5) 0.011(3) 0.013(5)

loop_
_atom_type_symbol
_atom_type_description
_atom_type_scat_dispersion_real
_atom_type_scat_dispersion_imag
_atom_type_scat_source
C C 0.0181 0.0091 'International Tables Vol C Tables 4.2.6.8 and 6.1.1.4'
H H 0.0000 0.0000 'International Tables Vol C Tables 4.2.6.8 and 6.1.1.4'
Cl Cl 0.3639 0.7018 'International Tables Vol C Tables 4.2.6.8 and 6.1.1.4'
Cu Cu -1.9646 0.5888 'International Tables Vol C Tables 4.2.6.8 and 6.1.1.4'
N N 0.0311 0.0180 'International Tables Vol C Tables 4.2.6.8 and 6.1.1.4'
O O 0.0492 0.0322 'International Tables Vol C Tables 4.2.6.8 and 6.1.1.4'

loop_
_geom_angle_atom_site_label_1
_geom_angle_atom_site_label_2
_geom_angle_atom_site_label_3
_geom_angle
_geom_angle_site_symmetry_1
_geom_angle_site_symmetry_3
_geom_angle_publ_flag
N3 Cu1 N6 93.56(16) . . ?
N3 Cu1 N1 155.83(18) . . ?
N3 Cu1 N4 93.70(16) . . ?
N5 Cu1 N3 101.02(16) . . ?
N5 Cu1 N6 76.48(19) . . ?
N5 Cu1 N1 103.11(17) . . ?
N5 Cu1 N4 77.39(19) . . ?
N2 Cu1 N3 78.03(17) . . ?
N2 Cu1 N5 178.1(2) . . ?
N2 Cu1 N6 101.86(18) . . ?
N2 Cu1 N1 77.88(17) . . ?
N2 Cu1 N4 104.30(18) . . ?
N6 Cu1 N4 153.77(17) . . ?
N1 Cu1 N6 93.29(16) . . ?
N1 Cu1 N4 90.30(16) . . ?
O4 Cl1 O3 109.6(3) . . ?
O2 Cl1 O4 109.3(3) . . ?
O2 Cl1 O3 108.3(3) . . ?
O1 Cl1 O4 110.4(3) . . ?
O1 Cl1 O2 108.7(3) . . ?
O1 Cl1 O3 110.5(3) . . ?
O5 Cl2 O6 96(2) . . ?
O5 Cl2 O8 104.7(14) . . ?
O6 Cl2 O8 106.8(19) . . ?
O7 Cl2 O5 120.9(19) . . ?
O7 Cl2 O6 122(2) . . ?
O7 Cl2 O8 105.1(10) . . ?
O5A Cl2 O7A 103.8(11) . . ?
O6A Cl2 O5A 120.7(16) . . ?
O6A Cl2 O7A 106.3(17) . . ?
O8A Cl2 O5A 110.9(9) . . ?
O8A Cl2 O6A 108.7(11) . . ?
O8A Cl2 O7A 105.0(7) . . ?
C11 N3 Cu1 113.4(3) . . ?
C15 N3 Cu1 127.2(4) . . ?
C15 N3 C11 119.3(4) . . ?
C25 N5 Cu1 120.7(4) . . ?
C25 N5 C21 119.7(5) . . ?
C21 N5 Cu1 119.5(4) . . ?
C10 N2 Cu1 120.3(3) . . ?
C6 N2 Cu1 120.1(3) . . ?
C6 N2 C10 119.5(4) . . ?
C26 N6 Cu1 113.4(3) . . ?
C30 N6 Cu1 127.7(4) . . ?
C30 N6 C26 118.8(5) . . ?
C5 N1 Cu1 112.9(3) . . ?
C5 N1 C1 120.0(5) . . ?
C1 N1 Cu1 126.7(4) . . ?
C20 N4 Cu1 112.2(3) . . ?
C16 N4 Cu1 128.4(4) . . ?
C16 N4 C20 119.4(5) . . ?
N2 C10 C11 112.9(5) . . ?
N2 C10 C9 121.4(5) . . ?
C9 C10 C11 125.7(5) . . ?
N4 C20 C21 116.0(5) . . ?
N4 C20 C19 121.7(5) . . ?
C19 C20 C21 122.4(5) . . ?
N6 C26 C25 114.6(5) . . ?
N6 C26 C27 122.3(5) . . ?
C27 C26 C25 123.1(5) . . ?
N5 C25 C26 114.7(5) . . ?
N5 C25 C24 121.4(5) . . ?
C24 C25 C26 123.9(5) . . ?
N2 C6 C5 112.9(4) . . ?
N2 C6 C7 121.4(5) . . ?
C7 C6 C5 125.7(5) . . ?
N1 C5 C6 115.7(4) . . ?
N1 C5 C4 122.1(5) . . ?
C4 C5 C6 122.2(5) . . ?
C13 C14 H14 120.6 . . ?
C13 C14 C15 118.8(6) . . ?
C15 C14 H14 120.6 . . ?
N5 C21 C20 114.6(5) . . ?
N5 C21 C22 121.2(5) . . ?
C22 C21 C20 124.1(5) . . ?
C14 C13 H13 120.3 . . ?
C12 C13 C14 119.5(5) . . ?
C12 C13 H13 120.3 . . ?
C28 C29 H29 120.9 . . ?
C28 C29 C30 118.2(5) . . ?
C30 C29 H29 120.9 . . ?
C19 C18 H18 120.0 . . ?
C17 C18 H18 120.0 . . ?
C17 C18 C19 119.9(6) . . ?
N3 C11 C10 115.0(4) . . ?
N3 C11 C12 122.2(5) . . ?
C12 C11 C10 122.8(5) . . ?
C22 C23 H23 120.2 . . ?
C24 C23 H23 120.2 . . ?
C24 C23 C22 119.7(5) . . ?
C21 C22 C23 118.7(5) . . ?
C21 C22 H22 120.6 . . ?
C23 C22 H22 120.6 . . ?
C29 C28 H28 119.7 . . ?
C29 C28 C27 120.5(5) . . ?
C27 C28 H28 119.7 . . ?
C26 C27 H27 121.0 . . ?
C28 C27 C26 118.0(5) . . ?
C28 C27 H27 121.0 . . ?
N1 C1 H1 119.6 . . ?
N1 C1 C2 120.7(6) . . ?
C2 C1 H1 119.6 . . ?
N3 C15 C14 121.8(5) . . ?
N3 C15 H15 119.1 . . ?
C14 C15 H15 119.1 . . ?
N4 C16 H16 118.7 . . ?
N4 C16 C17 122.7(6) . . ?
C17 C16 H16 118.7 . . ?
C10 C9 H9 120.4 . . ?
C10 C9 C8 119.1(5) . . ?
C8 C9 H9 120.4 . . ?
N6 C30 C29 122.2(5) . . ?
N6 C30 H30 118.9 . . ?
C29 C30 H30 118.9 . . ?
C20 C19 C18 118.1(6) . . ?
C20 C19 H19 121.0 . . ?
C18 C19 H19 121.0 . . ?
C25 C24 C23 119.2(5) . . ?
C25 C24 H24 120.4 . . ?
C23 C24 H24 120.4 . . ?
C1 C2 H2 120.3 . . ?
C3 C2 C1 119.4(5) . . ?
C3 C2 H2 120.3 . . ?
C6 C7 H7 120.6 . . ?
C6 C7 C8 118.9(5) . . ?
C8 C7 H7 120.6 . . ?
C13 C12 C11 118.4(5) . . ?
C13 C12 H12 120.8 . . ?
C11 C12 H12 120.8 . . ?
C18 C17 H17 120.9 . . ?
C16 C17 C18 118.2(6) . . ?
C16 C17 H17 120.9 . . ?
C5 C4 H4 120.8 . . ?
C3 C4 C5 118.4(6) . . ?
C3 C4 H4 120.8 . . ?
C9 C8 H8 120.2 . . ?
C7 C8 C9 119.6(5) . . ?
C7 C8 H8 120.2 . . ?
C2 C3 C4 119.3(6) . . ?
C2 C3 H3 120.3 . . ?
C4 C3 H3 120.3 . . ?
H9A O9 H9B 104.5 . . ?

loop_
_geom_bond_atom_site_label_1
_geom_bond_atom_site_label_2
_geom_bond_distance
_geom_bond_site_symmetry_2
_geom_bond_publ_flag
Cu1 N3 2.151(4) . ?
Cu1 N5 1.998(4) . ?
Cu1 N2 1.971(4) . ?
Cu1 N6 2.211(5) . ?
Cu1 N1 2.156(4) . ?
Cu1 N4 2.216(5) . ?
Cl1 O4 1.443(4) . ?
Cl1 O2 1.432(5) . ?
Cl1 O1 1.413(5) . ?
Cl1 O3 1.451(5) . ?
Cl2 O5 1.398(17) . ?
Cl2 O6 1.433(16) . ?
Cl2 O7 1.350(12) . ?
Cl2 O8 1.515(15) . ?
Cl2 O5A 1.440(11) . ?
Cl2 O6A 1.429(12) . ?
Cl2 O7A 1.510(10) . ?
Cl2 O8A 1.388(8) . ?
N3 C11 1.345(7) . ?
N3 C15 1.337(7) . ?
N5 C25 1.345(7) . ?
N5 C21 1.366(8) . ?
N2 C10 1.359(7) . ?
N2 C6 1.355(7) . ?
N6 C26 1.345(7) . ?
N6 C30 1.340(8) . ?
N1 C5 1.333(7) . ?
N1 C1 1.343(7) . ?
N4 C20 1.343(7) . ?
N4 C16 1.334(7) . ?
C10 C11 1.500(7) . ?
C10 C9 1.362(8) . ?
C20 C21 1.482(8) . ?
C20 C19 1.393(8) . ?
C26 C25 1.488(8) . ?
C26 C27 1.387(8) . ?
C25 C24 1.377(8) . ?
C6 C5 1.487(7) . ?
C6 C7 1.375(8) . ?
C5 C4 1.389(8) . ?
C14 H14 0.9500 . ?
C14 C13 1.389(9) . ?
C14 C15 1.390(8) . ?
C21 C22 1.378(8) . ?
C13 H13 0.9500 . ?
C13 C12 1.385(9) . ?
C29 H29 0.9500 . ?
C29 C28 1.371(9) . ?
C29 C30 1.393(8) . ?
C18 H18 0.9500 . ?
C18 C19 1.393(9) . ?
C18 C17 1.381(9) . ?
C11 C12 1.392(7) . ?
C23 H23 0.9500 . ?
C23 C22 1.391(8) . ?
C23 C24 1.387(8) . ?
C22 H22 0.9500 . ?
C28 H28 0.9500 . ?
C28 C27 1.384(9) . ?
C27 H27 0.9500 . ?
C1 H1 0.9500 . ?
C1 C2 1.394(9) . ?
C15 H15 0.9500 . ?
C16 H16 0.9500 . ?
C16 C17 1.380(9) . ?
C9 H9 0.9500 . ?
C9 C8 1.395(9) . ?
C30 H30 0.9500 . ?
C19 H19 0.9500 . ?
C24 H24 0.9500 . ?
C2 H2 0.9500 . ?
C2 C3 1.381(10) . ?
C7 H7 0.9500 . ?
C7 C8 1.385(8) . ?
C12 H12 0.9500 . ?
C17 H17 0.9500 . ?
C4 H4 0.9500 . ?
C4 C3 1.386(9) . ?
C8 H8 0.9500 . ?
C3 H3 0.9500 . ?
O9 H9A 0.8697 . ?
O9 H9B 0.8696 . ?

loop_
_geom_torsion_atom_site_label_1
_geom_torsion_atom_site_label_2
_geom_torsion_atom_site_label_3
_geom_torsion_atom_site_label_4
_geom_torsion
_geom_torsion_site_symmetry_1
_geom_torsion_site_symmetry_2
_geom_torsion_site_symmetry_3
_geom_torsion_site_symmetry_4
_geom_torsion_publ_flag
Cu1 N3 C11 C10 4.1(5) . . . . ?
Cu1 N3 C11 C12 -175.9(4) . . . . ?
Cu1 N3 C15 C14 175.5(4) . . . . ?
Cu1 N5 C25 C26 -2.0(6) . . . . ?
Cu1 N5 C25 C24 177.9(4) . . . . ?
Cu1 N5 C21 C20 1.9(6) . . . . ?
Cu1 N5 C21 C22 -178.4(4) . . . . ?
Cu1 N2 C10 C11 -4.5(6) . . . . ?
Cu1 N2 C10 C9 176.1(4) . . . . ?
Cu1 N2 C6 C5 4.4(6) . . . . ?
Cu1 N2 C6 C7 -175.6(5) . . . . ?
Cu1 N6 C26 C25 -1.5(5) . . . . ?
Cu1 N6 C26 C27 177.3(4) . . . . ?
Cu1 N6 C30 C29 -177.6(4) . . . . ?
Cu1 N1 C5 C6 7.6(5) . . . . ?
Cu1 N1 C5 C4 -173.0(4) . . . . ?
Cu1 N1 C1 C2 172.7(4) . . . . ?
Cu1 N4 C20 C21 -5.1(5) . . . . ?
Cu1 N4 C20 C19 174.3(4) . . . . ?
Cu1 N4 C16 C17 -174.8(4) . . . . ?
N3 C11 C12 C13 -0.1(8) . . . . ?
N5 C25 C24 C23 0.3(8) . . . . ?
N5 C21 C22 C23 0.6(8) . . . . ?
N2 C10 C11 N3 -0.1(6) . . . . ?
N2 C10 C11 C12 179.9(5) . . . . ?
N2 C10 C9 C8 -0.3(8) . . . . ?
N2 C6 C5 N1 -8.0(6) . . . . ?
N2 C6 C5 C4 172.6(5) . . . . ?
N2 C6 C7 C8 -0.6(9) . . . . ?
N6 C26 C25 N5 2.3(6) . . . . ?
N6 C26 C25 C24 -177.6(5) . . . . ?
N6 C26 C27 C28 0.9(8) . . . . ?
N1 C5 C4 C3 -0.7(9) . . . . ?
N1 C1 C2 C3 -0.4(9) . . . . ?
N4 C20 C21 N5 2.5(6) . . . . ?
N4 C20 C21 C22 -177.2(5) . . . . ?
N4 C20 C19 C18 1.7(8) . . . . ?
N4 C16 C17 C18 0.2(8) . . . . ?
C10 N2 C6 C5 -179.2(5) . . . . ?
C10 N2 C6 C7 0.8(8) . . . . ?
C10 C11 C12 C13 179.8(5) . . . . ?
C10 C9 C8 C7 0.5(9) . . . . ?
C20 N4 C16 C17 1.9(8) . . . . ?
C20 C21 C22 C23 -179.7(5) . . . . ?
C26 N6 C30 C29 0.8(7) . . . . ?
C26 C25 C24 C23 -179.8(5) . . . . ?
C25 N5 C21 C20 179.9(4) . . . . ?
C25 N5 C21 C22 -0.4(7) . . . . ?
C25 C26 C27 C28 179.6(5) . . . . ?
C6 N2 C10 C11 179.0(4) . . . . ?
C6 N2 C10 C9 -0.3(8) . . . . ?
C6 C5 C4 C3 178.6(5) . . . . ?
C6 C7 C8 C9 0.0(10) . . . . ?
C5 N1 C1 C2 -0.4(8) . . . . ?
C5 C6 C7 C8 179.4(6) . . . . ?
C5 C4 C3 C2 -0.1(9) . . . . ?
C14 C13 C12 C11 -1.0(9) . . . . ?
C21 N5 C25 C26 180.0(4) . . . . ?
C21 N5 C25 C24 -0.1(7) . . . . ?
C21 C20 C19 C18 -178.9(5) . . . . ?
C13 C14 C15 N3 0.2(8) . . . . ?
C29 C28 C27 C26 0.1(8) . . . . ?
C11 N3 C15 C14 -1.3(8) . . . . ?
C11 C10 C9 C8 -179.6(5) . . . . ?
C22 C23 C24 C25 0.0(8) . . . . ?
C28 C29 C30 N6 0.1(8) . . . . ?
C27 C26 C25 N5 -176.5(5) . . . . ?
C27 C26 C25 C24 3.6(8) . . . . ?
C1 N1 C5 C6 -178.4(5) . . . . ?
C1 N1 C5 C4 1.0(8) . . . . ?
C1 C2 C3 C4 0.7(9) . . . . ?
C15 N3 C11 C10 -178.7(5) . . . . ?
C15 N3 C11 C12 1.3(8) . . . . ?
C15 C14 C13 C12 0.9(9) . . . . ?
C16 N4 C20 C21 177.7(5) . . . . ?
C16 N4 C20 C19 -2.9(7) . . . . ?
C9 C10 C11 N3 179.2(5) . . . . ?
C9 C10 C11 C12 -0.7(8) . . . . ?
C30 N6 C26 C25 179.9(4) . . . . ?
C30 N6 C26 C27 -1.3(7) . . . . ?
C30 C29 C28 C27 -0.6(8) . . . . ?
C19 C20 C21 N5 -176.9(4) . . . . ?
C19 C20 C21 C22 3.4(8) . . . . ?
C19 C18 C17 C16 -1.4(8) . . . . ?
C24 C23 C22 C21 -0.5(8) . . . . ?
C7 C6 C5 N1 172.0(6) . . . . ?
C7 C6 C5 C4 -7.4(9) . . . . ?
C17 C18 C19 C20 0.5(8) . . . . ?
